data_2232167
loop_
_publ_author_name
'Hamza, Hamadi'
'Zid, Mohamed Faouzi'
'Driss, Ahmed'

_publ_section_title
;
 AgNa~2~Mo~3~O~9~AsO~4~
;
_journal_coeditor_code BR2178
_journal_issue 11
_journal_name_full 'Acta Crystallographica Section E'
_journal_page_first i63
_journal_paper_doi 10.1107/S1600536811041961
_journal_volume 67
_journal_year 2011
_chemical_formula_iupac 'Ag Na2 Mo3 O9 As O4'
_chemical_formula_moiety 'Ag1.06 As Mo3 Na1.94 O13'
_chemical_formula_structural 'Ag Na2 Mo3 O9 As O4'
_chemical_formula_sum 'Ag1.06 As Mo3 Na1.94 O13'
_chemical_formula_weight 729.68
_chemical_name_common 'Ag1 As1 Mo3 Na2 O13'
_chemical_name_systematic
;
silver disodium trimolybdenum(VI) nonaoxide arsenate
;
_space_group_IT_number 2
_symmetry_cell_setting triclinic
_symmetry_space_group_name_Hall '-P 1'
_symmetry_space_group_name_H-M 'P -1'
_atom_sites_solution_primary direct
_atom_sites_solution_secondary difmap
_audit_creation_method SHELXL-97
_cell_angle_alpha 99.49(2)
_cell_angle_beta 106.07(2)
_cell_angle_gamma 113.29(2)
_cell_formula_units_Z 2
_cell_length_a 8.1767(8)
_cell_length_b 9.7687(9)
_cell_length_c 8.0451(8)
_cell_measurement_reflns_used 25
_cell_measurement_temperature 298(2)
_cell_measurement_theta_max 15
_cell_measurement_theta_min 10
_cell_volume 539.09(18)
_computing_cell_refinement 'CAD-4 EXPRESS (Enraf--Nonius, 1994)'
_computing_data_collection 'CAD-4 EXPRESS (Enraf--Nonius, 1994)'
_computing_data_reduction 'XCAD4 (Harms & Wocadlo, 1995)'
_computing_molecular_graphics 'DIAMOND (Brandenburg, 1998)'
_computing_publication_material 'WinGX (Farrugia, 1999)'
_computing_structure_refinement 'SHELXL97 (Sheldrick, 2008)'
_computing_structure_solution 'SHELXS97 (Sheldrick, 2008)'
_diffrn_ambient_temperature 298(2)
_diffrn_measured_fraction_theta_full 0.998
_diffrn_measured_fraction_theta_max 0.998
_diffrn_measurement_device_type 'Enraf--Nonius CAD-4'
_diffrn_measurement_method \w/2\q
_diffrn_radiation_monochromator graphite
_diffrn_radiation_source 'fine-focus sealed tube'
_diffrn_radiation_type MoK\a
_diffrn_radiation_wavelength 0.71073
_diffrn_reflns_av_R_equivalents 0.0232
_diffrn_reflns_av_sigmaI/netI 0.0350
_diffrn_reflns_limit_h_max 1
_diffrn_reflns_limit_h_min -10
_diffrn_reflns_limit_k_max 12
_diffrn_reflns_limit_k_min -11
_diffrn_reflns_limit_l_max 10
_diffrn_reflns_limit_l_min -10
_diffrn_reflns_number 2853
_diffrn_reflns_theta_full 26.97
_diffrn_reflns_theta_max 26.97
_diffrn_reflns_theta_min 2.39
_diffrn_standards_decay_% 1.1
_diffrn_standards_interval_time 120
_diffrn_standards_number 2
_exptl_absorpt_coefficient_mu 8.500
_exptl_absorpt_correction_T_max 0.2466
_exptl_absorpt_correction_T_min 0.0975
_exptl_absorpt_correction_type psi-scan
_exptl_absorpt_process_details '(North <i>et al.</i>, 1968)'
_exptl_crystal_colour yellow
_exptl_crystal_density_diffrn 4.495
_exptl_crystal_density_method 'not measured'
_exptl_crystal_description prism
_exptl_crystal_F_000 668
_exptl_crystal_size_max 0.36
_exptl_crystal_size_mid 0.24
_exptl_crystal_size_min 0.16
_refine_diff_density_max 0.945
_refine_diff_density_min -0.758
_refine_ls_extinction_coef 0.00141(17)
_refine_ls_extinction_expression Fc^*^=kFc[1+0.001xFc^2^\l^3^/sin(2\q)]^-1/4^
_refine_ls_extinction_method 'SHELXL97 (Sheldrick, 2008)'
_refine_ls_goodness_of_fit_ref 1.089
_refine_ls_matrix_type full
_refine_ls_number_parameters 188
_refine_ls_number_reflns 2355
_refine_ls_number_restraints 3
_refine_ls_restrained_S_all 1.089
_refine_ls_R_factor_all 0.0310
_refine_ls_R_factor_gt 0.0236
_refine_ls_shift/su_max 0.000
_refine_ls_shift/su_mean 0.000
_refine_ls_structure_factor_coef Fsqd
_refine_ls_weighting_details 'calc w=1/[\s^2^(Fo^2^)+(0.0204P)^2^+1.4359P] where P=(Fo^2^+2Fc^2^)/3'
_refine_ls_weighting_scheme calc
_refine_ls_wR_factor_gt 0.0600
_refine_ls_wR_factor_ref 0.0629
_reflns_number_gt 2047
_reflns_number_total 2355
_reflns_threshold_expression I>2\s(I)
_cod_data_source_file br2178.cif
_cod_data_source_block I
_cod_original_cell_volume 539.14(19)
_cod_database_code 2232167
_cod_database_fobs_code 2232167

loop_
_symmetry_equiv_pos_as_xyz
'x, y, z'
'-x, -y, -z'

loop_
_atom_site_type_symbol
_atom_site_label
_atom_site_fract_x
_atom_site_fract_y
_atom_site_fract_z
_atom_site_U_iso_or_equiv
_atom_site_adp_type
_atom_site_calc_flag
_atom_site_refinement_flags
_atom_site_occupancy
_atom_site_symmetry_multiplicity
Mo Mo1 0.71234(5) 0.14251(5) 0.48605(5) 0.00818(11) Uani d . 1 1
Mo Mo2 0.58834(6) 0.75426(5) 0.30104(5) 0.00827(11) Uani d . 1 1
Mo Mo3 0.43503(6) 0.22968(5) 0.11436(5) 0.00868(11) Uani d . 1 1
As As1 0.22233(7) 0.82953(5) 0.04824(6) 0.00761(12) Uani d . 1 1
Ag Ag1 0.14302(10) 0.43681(8) -0.09577(9) 0.0213(3) Uani d P 0.524(3) 1
Na Na1 0.14302(10) 0.43681(8) -0.09577(9) 0.0213(3) Uani d P 0.476(4) 1
Ag Ag2 0.84335(15) 0.57626(11) 0.60990(13) 0.0320(4) Uani d P 0.391(3) 1
Na Na2 0.84335(15) 0.57626(11) 0.60990(13) 0.0320(4) Uani d P 0.609(4) 1
Ag Ag3 0.97290(18) -0.02400(16) 0.74218(18) 0.0194(5) Uani d P 0.147(3) 1
Na Na3 0.97290(18) -0.02400(16) 0.74218(18) 0.0194(5) Uani d P 0.853(4) 1
O O1 0.2244(5) -0.0212(4) 0.9676(5) 0.0135(7) Uani d . 1 1
O O2 0.8795(5) 0.3378(4) 0.5567(5) 0.0173(8) Uani d . 1 1
O O3 0.0460(5) 0.6539(4) 0.9111(5) 0.0168(8) Uani d . 1 1
O O4 0.6979(5) 0.7508(4) 0.1170(4) 0.0120(7) Uani d . 1 1
O O5 0.3912(5) 0.5759(4) 0.2330(5) 0.0202(8) Uani d . 1 1
O O6 0.4357(5) 0.8235(4) 0.0849(4) 0.0114(7) Uani d . 1 1
O O7 0.5640(5) 0.1338(4) 0.2611(5) 0.0139(7) Uani d . 1 1
O O8 0.5097(5) 0.8757(4) 0.4424(5) 0.0130(7) Uani d . 1 1
O O9 0.6297(5) 0.4137(4) 0.2142(5) 0.0177(8) Uani d . 1 1
O O10 0.2813(5) 0.2401(5) 0.2173(5) 0.0196(8) Uani d . 1 1
O O11 0.8223(5) 0.0337(4) 0.4165(5) 0.0152(7) Uani d . 1 1
O O12 0.8183(5) 0.1370(4) 0.7539(4) 0.0133(7) Uani d . 1 1
O O13 0.7650(5) 0.7405(4) 0.4636(5) 0.0146(7) Uani d . 1 1

loop_
_atom_site_aniso_label
_atom_site_aniso_U_11
_atom_site_aniso_U_22
_atom_site_aniso_U_33
_atom_site_aniso_U_12
_atom_site_aniso_U_13
_atom_site_aniso_U_23
Mo1 0.0074(2) 0.0088(2) 0.0082(2) 0.00380(16) 0.00317(15) 0.00218(15)
Mo2 0.0096(2) 0.0090(2) 0.00853(19) 0.00560(16) 0.00429(15) 0.00358(15)
Mo3 0.0106(2) 0.0086(2) 0.0085(2) 0.00513(16) 0.00467(16) 0.00320(15)
As1 0.0071(2) 0.0071(2) 0.0090(2) 0.00346(18) 0.00316(18) 0.00267(18)
Ag1 0.0186(4) 0.0182(4) 0.0256(4) 0.0050(3) 0.0110(3) 0.0074(3)
Na1 0.0186(4) 0.0182(4) 0.0256(4) 0.0050(3) 0.0110(3) 0.0074(3)
Ag2 0.0444(7) 0.0255(5) 0.0269(5) 0.0217(5) 0.0045(4) 0.0116(4)
Na2 0.0444(7) 0.0255(5) 0.0269(5) 0.0217(5) 0.0045(4) 0.0116(4)
Ag3 0.0142(7) 0.0231(8) 0.0215(8) 0.0102(6) 0.0056(5) 0.0060(6)
Na3 0.0142(7) 0.0231(8) 0.0215(8) 0.0102(6) 0.0056(5) 0.0060(6)
O1 0.0152(17) 0.0105(17) 0.0143(17) 0.0060(14) 0.0036(14) 0.0065(14)
O2 0.0177(18) 0.0111(17) 0.0166(18) 0.0035(15) 0.0031(15) 0.0026(14)
O3 0.0119(17) 0.0117(17) 0.0181(18) 0.0012(14) 0.0014(15) 0.0015(14)
O4 0.0155(17) 0.0157(17) 0.0116(16) 0.0120(15) 0.0062(14) 0.0066(14)
O5 0.0182(19) 0.0136(19) 0.027(2) 0.0057(16) 0.0079(16) 0.0069(16)
O6 0.0118(16) 0.0171(17) 0.0100(16) 0.0093(14) 0.0054(14) 0.0066(14)
O7 0.0164(18) 0.0140(17) 0.0117(16) 0.0088(15) 0.0035(14) 0.0032(14)
O8 0.0119(17) 0.0153(17) 0.0123(16) 0.0067(14) 0.0054(14) 0.0037(14)
O9 0.0188(18) 0.0132(18) 0.0201(19) 0.0065(15) 0.0087(16) 0.0028(15)
O10 0.024(2) 0.025(2) 0.0181(19) 0.0152(17) 0.0126(16) 0.0087(16)
O11 0.0165(18) 0.0140(18) 0.0186(18) 0.0079(15) 0.0102(15) 0.0053(15)
O12 0.0140(17) 0.0224(19) 0.0102(16) 0.0129(15) 0.0060(14) 0.0071(14)
O13 0.0159(18) 0.0184(19) 0.0119(17) 0.0113(16) 0.0035(14) 0.0054(14)

loop_
_atom_type_symbol
_atom_type_description
_atom_type_scat_dispersion_real
_atom_type_scat_dispersion_imag
_atom_type_scat_source
O O 0.0106 0.0060 'International Tables Vol C Tables 4.2.6.8 and 6.1.1.4'
As As 0.0499 2.0058 'International Tables Vol C Tables 4.2.6.8 and 6.1.1.4'
Mo Mo -1.6832 0.6857 'International Tables Vol C Tables 4.2.6.8 and 6.1.1.4'
Ag Ag -0.8971 1.1015 'International Tables Vol C Tables 4.2.6.8 and 6.1.1.4'
Na Na 0.0362 0.0249 'International Tables Vol C Tables 4.2.6.8 and 6.1.1.4'

loop_
_geom_angle_atom_site_label_1
_geom_angle_atom_site_label_2
_geom_angle_atom_site_label_3
_geom_angle_site_symmetry_1
_geom_angle_site_symmetry_3
_geom_angle
O2 Mo1 O11 . . 106.77(17)
O2 Mo1 O7 . . 97.84(16)
O11 Mo1 O7 . . 99.39(16)
O2 Mo1 O8 . 2_666 108.96(16)
O11 Mo1 O8 . 2_666 142.78(15)
O7 Mo1 O8 . 2_666 85.84(15)
O2 Mo1 O12 . . 89.08(16)
O11 Mo1 O12 . . 90.26(15)
O7 Mo1 O12 . . 165.90(14)
O8 Mo1 O12 2_666 . 80.29(13)
O2 Mo1 O8 . 1_545 169.84(14)
O11 Mo1 O8 . 1_545 72.75(14)
O7 Mo1 O8 . 1_545 92.22(14)
O8 Mo1 O8 2_666 1_545 70.24(15)
O12 Mo1 O8 . 1_545 80.79(13)
O5 Mo2 O13 . . 104.45(18)
O5 Mo2 O8 . . 98.74(17)
O13 Mo2 O8 . . 103.37(15)
O5 Mo2 O4 . . 106.41(17)
O13 Mo2 O4 . . 95.64(15)
O8 Mo2 O4 . . 143.46(14)
O5 Mo2 O6 . . 90.71(16)
O13 Mo2 O6 . . 163.30(15)
O8 Mo2 O6 . . 80.74(13)
O4 Mo2 O6 . . 72.99(12)
O5 Mo2 O11 . 1_565 166.61(15)
O13 Mo2 O11 . 1_565 82.93(15)
O8 Mo2 O11 . 1_565 68.41(13)
O4 Mo2 O11 . 1_565 83.59(13)
O6 Mo2 O11 . 1_565 83.66(13)
O10 Mo3 O9 . . 103.12(18)
O10 Mo3 O7 . . 101.59(16)
O9 Mo3 O7 . . 93.33(16)
O10 Mo3 O4 . 2_665 97.04(16)
O9 Mo3 O4 . 2_665 100.96(16)
O7 Mo3 O4 . 2_665 153.26(14)
O10 Mo3 O1 . 1_554 88.09(16)
O9 Mo3 O1 . 1_554 168.35(15)
O7 Mo3 O1 . 1_554 81.16(13)
O4 Mo3 O1 2_665 1_554 80.47(14)
O10 Mo3 O6 . 2_665 164.85(16)
O9 Mo3 O6 . 2_665 89.22(15)
O7 Mo3 O6 . 2_665 86.19(13)
O4 Mo3 O6 2_665 2_665 71.67(12)
O1 Mo3 O6 1_554 2_665 80.22(13)
O3 As1 O1 1_554 1_564 113.92(17)
O3 As1 O6 1_554 . 107.68(17)
O1 As1 O6 1_564 . 110.61(17)
O3 As1 O12 1_554 2_666 106.89(18)
O1 As1 O12 1_564 2_666 105.76(17)
O6 As1 O12 . 2_666 111.99(15)

loop_
_geom_bond_atom_site_label_1
_geom_bond_atom_site_label_2
_geom_bond_site_symmetry_2
_geom_bond_distance
Mo1 O2 . 1.727(4)
Mo1 O11 . 1.758(3)
Mo1 O7 . 1.845(3)
Mo1 O8 2_666 2.004(3)
Mo1 O12 . 2.107(3)
Mo1 O8 1_545 2.371(4)
Mo2 O5 . 1.706(4)
Mo2 O13 . 1.727(3)
Mo2 O8 . 1.917(3)
Mo2 O4 . 1.933(3)
Mo2 O6 . 2.212(3)
Mo2 O11 1_565 2.455(4)
Mo3 O10 . 1.710(4)
Mo3 O9 . 1.722(4)
Mo3 O7 . 1.959(3)
Mo3 O4 2_665 1.961(3)
Mo3 O1 1_554 2.225(4)
Mo3 O6 2_665 2.249(3)
As1 O3 1_554 1.667(4)
As1 O1 1_564 1.687(3)
As1 O6 . 1.713(3)
As1 O12 2_666 1.720(3)
Ag1 O9 2_665 2.405(4)
Ag1 O3 2_566 2.450(4)
Ag1 O3 1_554 2.539(4)
Ag1 O5 . 2.574(4)
Ag2 O3 1_655 2.318(4)
Ag2 O13 . 2.321(3)
Ag2 O2 . 2.446(4)
Ag3 O1 1_655 2.322(4)
Ag3 O12 . 2.381(4)
Ag3 O11 2_756 2.390(4)
Ag3 O10 2_656 2.453(4)
Ag3 O13 1_545 2.511(4)
